data_2103290
loop_
_publ_author_name
'Quesada, Antonio'
'Marchal, Antonio'
'Melguizo, Manuel'
'Nogueras, Manuel'
'S\'anchez, Adolfo'
'Low, John N.'
'Cannon, Debbie'
'Farrell, Dorcas M. M.'
'Glidewell, Christopher'

_publ_section_title
;
 Amino-substituted O^6^-benzyl-5-nitrosopyrimidines: interplay of
 molecular, molecular-electronic and supramolecular structures
;
_journal_issue 2
_journal_name_full 'Acta Crystallographica Section B'
_journal_page_first 300
_journal_page_last 315
_journal_paper_doi 10.1107/S0108768101021607
_journal_volume 58
_journal_year 2002
_chemical_formula_sum 'C12 H19.1 N6 O1.55'
_chemical_formula_weight 544.47
_chemical_name_systematic
;
2-Amino-4,6-bis(pyrrolidino)-5-nitrosopyrimidine hydrate
;
_space_group_IT_number 14
_symmetry_cell_setting monoclinic
_symmetry_space_group_name_Hall '-P 2yn'
_symmetry_space_group_name_H-M 'P 1 21/n 1'
_atom_sites_solution_hydrogens geom
_atom_sites_solution_primary direct
_atom_sites_solution_secondary difmap
_cell_angle_alpha 90.00
_cell_angle_beta 110.580(2)
_cell_angle_gamma 90.00
_cell_formula_units_Z 8
_cell_length_a 18.4687(8)
_cell_length_b 8.1067(3)
_cell_length_c 19.1880(6)
_cell_measurement_reflns_used 4758
_cell_measurement_temperature 150(2)
_cell_measurement_theta_max 24.99
_cell_measurement_theta_min 1.31
_cell_volume 2689.49(18)
_computing_cell_refinement 'DENZO-SMN (Otwinowski & Minor, 1997)'
_computing_data_collection 'Kappa-CCD server software (Nonius, 1997)'
_computing_data_reduction 'DENZO-SMN (Otwinowski & Minor, 1997)'
_computing_molecular_graphics 'PLATON (Spek, 2001)'
_computing_publication_material 'SHELXL-97 (Sheldrick, 1997b) and PRPKAPPA (Ferguson, 1999)'
_computing_structure_refinement 'SHELXL-97 (Sheldrick, 1997b)'
_computing_structure_solution 'SHELXS-97 (Sheldrick, 1997a)'
_diffrn_ambient_temperature 150(2)
_diffrn_measured_fraction_theta_full 1.000
_diffrn_measured_fraction_theta_max 1.000
_diffrn_measurement_device_type Kappa-CCD
_diffrn_measurement_method '\f scans and \w scans with \k offsets'
_diffrn_radiation_monochromator graphite
_diffrn_radiation_source 'fine-focus sealed X-ray tube'
_diffrn_radiation_type 'Mo K\a'
_diffrn_radiation_wavelength 0.71073
_diffrn_reflns_av_R_equivalents 0.060
_diffrn_reflns_av_sigmaI/netI 0.0510
_diffrn_reflns_limit_h_max 21
_diffrn_reflns_limit_h_min -21
_diffrn_reflns_limit_k_max 9
_diffrn_reflns_limit_k_min -8
_diffrn_reflns_limit_l_max 22
_diffrn_reflns_limit_l_min -22
_diffrn_reflns_number 50212
_diffrn_reflns_theta_full 25.00
_diffrn_reflns_theta_max 25.00
_diffrn_reflns_theta_min 1.31
_diffrn_standards_decay_% 0
_exptl_absorpt_coefficient_mu 0.095
_exptl_absorpt_correction_T_max 0.9934
_exptl_absorpt_correction_T_min 0.9813
_exptl_absorpt_correction_type multi-scan
_exptl_absorpt_process_details 'DENZO-SMN (Otwinowski & Minor, 1997)'
_exptl_crystal_colour colourless
_exptl_crystal_density_diffrn 1.345
_exptl_crystal_density_method 'not measured'
_exptl_crystal_description plate
_exptl_crystal_F_000 1164
_exptl_crystal_size_max 0.20
_exptl_crystal_size_mid 0.20
_exptl_crystal_size_min 0.07
_refine_diff_density_max 0.524
_refine_diff_density_min -0.348
_refine_ls_extinction_method none
_refine_ls_goodness_of_fit_ref 1.008
_refine_ls_hydrogen_treatment constr
_refine_ls_matrix_type full
_refine_ls_number_parameters 391
_refine_ls_number_reflns 4758
_refine_ls_number_restraints 13
_refine_ls_restrained_S_all 1.010
_refine_ls_R_factor_all 0.1123
_refine_ls_R_factor_gt 0.0761
_refine_ls_shift/su_max 0.000
_refine_ls_shift/su_mean 0.000
_refine_ls_structure_factor_coef Fsqd
_refine_ls_weighting_details 'w=1/[\s^2^(Fo^2^)+(0.1429P)^2^+1.8403P] where P=(Fo^2^+2Fc^2^)/3'
_refine_ls_weighting_scheme calc
_refine_ls_wR_factor_gt 0.2029
_refine_ls_wR_factor_ref 0.2362
_reflns_number_gt 3200
_reflns_number_total 4758
_reflns_threshold_expression >2\s(I)
_cod_data_source_file na0133.cif
_cod_data_source_block 11
_cod_depositor_comments
;
The following automatic conversions were performed:
'_exptl_absorpt_correction_type' value 'Multi-scan' changed to
'multi-scan' according to
'/home/saulius/struct/CIF-dictionaries/cif_core.dic' dictionary named
'cif_core.dic' version 2.4.1 from 2010-06-29.

Automatic conversion script
Id: cif_fix_enum 1527 2010-12-29 10:47:43Z saulius 

The following automatic conversions were performed:

'_exptl_absorpt_correction_type' value 'Multi-scan' changed to
'multi-scan' according to
/home/saulius/struct/CIF-dictionaries/cif_core.dic dictionary named
'cif_core.dic' version 2.4.1 from 2010-06-29.

Automatic conversion script
Id: cif_fix_values 1715 2011-07-08 13:25:40Z adriana 
;
_cod_original_cell_volume 2689.50(17)
_cod_original_sg_symbol_H-M P21/n
_cod_original_formula_sum 'C24 H38.20 N12 O3.10'
_cod_database_code 2103290
_cod_database_fobs_code 2103290

loop_
_symmetry_equiv_pos_as_xyz
'x, y, z'
'-x+1/2, y+1/2, -z+1/2'
'-x, -y, -z'
'x-1/2, -y-1/2, z-1/2'

loop_
_atom_site_label
_atom_site_fract_x
_atom_site_fract_y
_atom_site_fract_z
_atom_site_U_iso_or_equiv
_atom_site_adp_type
_atom_site_calc_flag
_atom_site_refinement_flags
_atom_site_occupancy
_atom_site_disorder_assembly
_atom_site_disorder_group
_atom_site_type_symbol
N11 0.19035(14) 0.8837(3) 0.07345(12) 0.0298(6) Uani d . 1 . . N
C12 0.12823(18) 0.8534(4) 0.01186(16) 0.0386(8) Uani d . 1 . . C
N12 0.13982(17) 0.8564(5) -0.05275(14) 0.0583(10) Uani d . 1 . . N
N13 0.05638(16) 0.8135(4) 0.00832(14) 0.0475(8) Uani d . 1 . . N
C14 0.04130(17) 0.8310(4) 0.07010(16) 0.0348(7) Uani d . 1 A . C
N14 -0.02471(15) 0.7687(4) 0.07128(15) 0.0413(7) Uani d . 1 A . N
C141 -0.0795(2) 0.6865(5) 0.0052(2) 0.0519(10) Uani d . 1 A . C
C142 -0.1421(2) 0.6266(8) 0.0317(3) 0.0938(19) Uani d D 1 . . C
C14B -0.0883(12) 0.5790(13) 0.1085(7) 0.046 Uiso d PD 0.20 A -1 C
C143 -0.1020(4) 0.5981(10) 0.1135(3) 0.147(6) Uani d PD 0.80 A -2 C
C144 -0.0439(2) 0.7350(5) 0.1381(2) 0.0641(12) Uani d D 1 . . C
C15 0.09546(18) 0.9172(4) 0.13320(17) 0.0357(7) Uani d D 1 . . C
N15A 0.0817(2) 1.0183(5) 0.1835(2) 0.0406(11) Uani d PD 0.792(7) B -1 N
O15A 0.01189(15) 1.0505(4) 0.17611(16) 0.0486(10) Uani d PD 0.792(7) B -1 O
N15B 0.0543(9) 1.0309(18) 0.1523(8) 0.0406(11) Uani d PD 0.21 B -2 N
O15B 0.0896(6) 1.1434(19) 0.1925(6) 0.0486(10) Uani d P 0.21 B -2 O
C16 0.17468(17) 0.9140(4) 0.13551(16) 0.0324(7) Uani d . 1 B . C
N16 0.23457(15) 0.9401(4) 0.19765(14) 0.0409(7) Uani d . 1 . . N
C161 0.31478(19) 0.9370(5) 0.19899(18) 0.0470(9) Uani d . 1 B . C
C163 0.3151(2) 0.9155(7) 0.3228(2) 0.0724(14) Uani d . 1 . . C
C162 0.3621(2) 0.9811(7) 0.2789(2) 0.0732(14) Uani d . 1 B . C
C164 0.2324(2) 0.9560(5) 0.27375(17) 0.0524(10) Uani d . 1 B . C
N21 0.30211(14) 0.8908(3) -0.07253(13) 0.0289(6) Uani d . 1 . . N
C22 0.35854(18) 0.8190(4) -0.01434(16) 0.0336(7) Uani d . 1 . . C
N22 0.34027(16) 0.7839(4) 0.04550(14) 0.0473(8) Uani d . 1 . . N
N23 0.42884(15) 0.7696(3) -0.01199(14) 0.0377(7) Uani d . 1 . . N
C24 0.45242(17) 0.8242(4) -0.06643(16) 0.0304(7) Uani d . 1 C . C
N24 0.52247(14) 0.7748(3) -0.06330(14) 0.0337(6) Uani d . 1 . . N
C241 0.57193(18) 0.6725(5) -0.00080(18) 0.0411(8) Uani d . 1 . . C
C242 0.6496(2) 0.6778(5) -0.0101(2) 0.0506(9) Uani d . 1 . . C
C243 0.6288(2) 0.6893(5) -0.0928(2) 0.0571(11) Uani d . 1 . . C
C244 0.5594(2) 0.8051(5) -0.1178(2) 0.0494(9) Uani d . 1 . . C
C25 0.40426(17) 0.9355(4) -0.12318(16) 0.0315(7) Uani d D 1 . . C
N25A 0.4435(2) 1.0449(4) -0.14877(17) 0.0387(10) Uani d PD 0.887(7) C -1 N
O25A 0.40845(14) 1.1702(3) -0.18357(14) 0.0434(9) Uani d PD 0.887(7) C -1 O
N25B 0.426(2) 1.011(4) -0.1744(13) 0.0387(10) Uani d PD 0.11 C -2 N
O25B 0.4883(12) 1.056(3) -0.1715(12) 0.0434(9) Uani d P 0.11 C -2 O
C26 0.32333(17) 0.9402(3) -0.12923(15) 0.0289(7) Uani d . 1 C . C
N26 0.26710(15) 0.9911(3) -0.19068(13) 0.0347(6) Uani d . 1 . . N
C261 0.18556(18) 0.9925(4) -0.19584(17) 0.0378(8) Uani d . 1 C . C
C262 0.1419(2) 1.0545(5) -0.27375(18) 0.0480(9) Uani d . 1 . . C
C263 0.1902(2) 0.9920(5) -0.31777(18) 0.0505(10) Uani d . 1 C . C
C264 0.2731(2) 1.0189(5) -0.26436(17) 0.0438(9) Uani d . 1 C . C
O1 0.45652(16) 0.6786(5) 0.18190(16) 0.0644(13) Uani d PD 0.902(8) . . O
O2 -0.0446(8) 0.310(2) 0.1852(8) 0.078(5) Uani d PD 0.20 . . O
H12A 0.1016 0.8331 -0.0943 0.070 Uiso calc R 1 . . H
H12B 0.1857 0.8817 -0.0539 0.070 Uiso calc R 1 . . H
H14A -0.0545 0.5934 -0.0109 0.062 Uiso calc R 1 . . H
H14B -0.1001 0.7651 -0.0366 0.062 Uiso calc R 1 . . H
H14C -0.1706 0.5311 0.0027 0.113 Uiso calc R 1 A . H
H14D -0.1787 0.7150 0.0326 0.113 Uiso calc R 1 . . H
H14F -0.1178 0.5433 0.1401 0.055 Uiso calc PR 0.20 A -1 H
H14E -0.0532 0.4889 0.1059 0.055 Uiso calc PR 0.20 A -1 H
H14I -0.0761 0.4892 0.1228 0.176 Uiso calc PR 0.80 A -2 H
H14J -0.1392 0.6033 0.1400 0.176 Uiso calc PR 0.80 A -2 H
H14H -0.0765 0.8222 0.1481 0.077 Uiso calc R 1 A . H
H14G 0.0025 0.7156 0.1829 0.077 Uiso calc R 1 . . H
H16A 0.3224 1.0189 0.1639 0.056 Uiso calc R 1 . . H
H16B 0.3287 0.8262 0.1860 0.056 Uiso calc R 1 . . H
H16E 0.3291 0.9710 0.3717 0.087 Uiso calc R 1 B . H
H16F 0.3223 0.7950 0.3307 0.087 Uiso calc R 1 . . H
H16D 0.4136 0.9282 0.2947 0.088 Uiso calc R 1 . . H
H16C 0.3688 1.1021 0.2850 0.088 Uiso calc R 1 . . H
H16H 0.1953 0.8771 0.2820 0.063 Uiso calc R 1 . . H
H16G 0.2182 1.0694 0.2831 0.063 Uiso calc R 1 . . H
H22A 0.3735 0.7313 0.0834 0.057 Uiso calc R 1 . . H
H22B 0.2950 0.8133 0.0470 0.057 Uiso calc R 1 . . H
H24A 0.5522 0.5581 -0.0045 0.049 Uiso calc R 1 . . H
H24B 0.5749 0.7198 0.0477 0.049 Uiso calc R 1 . . H
H24D 0.6799 0.7751 0.0152 0.061 Uiso calc R 1 . . H
H24C 0.6798 0.5765 0.0098 0.061 Uiso calc R 1 . . H
H24E 0.6150 0.5796 -0.1164 0.068 Uiso calc R 1 . . H
H24F 0.6723 0.7350 -0.1056 0.068 Uiso calc R 1 . . H
H24H 0.5760 0.9216 -0.1164 0.059 Uiso calc R 1 . . H
H24G 0.5243 0.7780 -0.1687 0.059 Uiso calc R 1 . . H
H26A 0.1781 1.0672 -0.1581 0.045 Uiso calc R 1 . . H
H26B 0.1682 0.8803 -0.1886 0.045 Uiso calc R 1 . . H
H26D 0.1388 1.1764 -0.2750 0.058 Uiso calc R 1 C . H
H26C 0.0889 1.0084 -0.2933 0.058 Uiso calc R 1 . . H
H26E 0.1798 1.0560 -0.3642 0.061 Uiso calc R 1 . . H
H26F 0.1800 0.8738 -0.3304 0.061 Uiso calc R 1 . . H
H26H 0.3090 0.9392 -0.2740 0.053 Uiso calc R 1 . . H
H26G 0.2909 1.1324 -0.2686 0.053 Uiso calc R 1 . . H
H11 0.465(3) 0.643(7) 0.2340(11) 0.097 Uiso d PD 0.902(8) . . H
H12 0.5056(17) 0.735(6) 0.185(3) 0.097 Uiso d PD 0.902(8) . . H
H21 -0.011(9) 0.214(16) 0.186(10) 0.094 Uiso d PD 0.20 . . H
H22 -0.048(13) 0.33(3) 0.236(5) 0.094 Uiso d PD 0.20 . . H

loop_
_atom_site_aniso_label
_atom_site_aniso_U_11
_atom_site_aniso_U_22
_atom_site_aniso_U_33
_atom_site_aniso_U_12
_atom_site_aniso_U_13
_atom_site_aniso_U_23
N11 0.0288(13) 0.0387(14) 0.0229(12) 0.0035(11) 0.0103(10) 0.0018(10)
C12 0.0362(18) 0.054(2) 0.0277(16) -0.0090(15) 0.0135(13) 0.0004(14)
N12 0.0438(18) 0.108(3) 0.0256(14) -0.0287(18) 0.0157(13) -0.0085(15)
N13 0.0399(16) 0.077(2) 0.0277(14) -0.0175(15) 0.0140(12) -0.0066(13)
C14 0.0276(17) 0.0473(19) 0.0296(16) 0.0029(14) 0.0104(13) 0.0021(13)
N14 0.0288(14) 0.0591(18) 0.0386(15) -0.0024(13) 0.0150(12) -0.0028(13)
C141 0.0327(19) 0.071(3) 0.048(2) -0.0123(17) 0.0096(15) -0.0060(18)
C142 0.046(3) 0.145(5) 0.100(4) -0.043(3) 0.039(3) -0.054(4)
C143 0.148(8) 0.235(12) 0.107(6) -0.138(9) 0.108(6) -0.087(6)
C144 0.047(2) 0.100(3) 0.061(2) -0.016(2) 0.038(2) -0.023(2)
C15 0.0333(17) 0.0429(19) 0.0334(16) 0.0047(14) 0.0149(13) -0.0036(13)
N15A 0.039(3) 0.051(2) 0.034(2) 0.0127(19) 0.0157(18) 0.000(2)
O15A 0.0289(16) 0.077(2) 0.0404(17) 0.0121(14) 0.0124(12) -0.0140(14)
N15B 0.039(3) 0.051(2) 0.034(2) 0.0127(19) 0.0157(18) 0.000(2)
O15B 0.0289(16) 0.077(2) 0.0404(17) 0.0121(14) 0.0124(12) -0.0140(14)
C16 0.0305(17) 0.0385(17) 0.0296(16) 0.0025(13) 0.0124(13) -0.0025(13)
N16 0.0318(15) 0.0644(19) 0.0268(14) -0.0025(13) 0.0109(11) -0.0078(12)
C161 0.0308(18) 0.070(3) 0.0378(18) -0.0045(17) 0.0095(14) -0.0053(17)
C163 0.065(3) 0.113(4) 0.0281(19) 0.018(3) 0.0027(18) -0.012(2)
C162 0.038(2) 0.117(4) 0.051(2) -0.001(2) -0.0014(18) -0.026(2)
C164 0.050(2) 0.079(3) 0.0283(17) -0.0028(19) 0.0134(15) -0.0105(17)
N21 0.0308(13) 0.0320(13) 0.0259(12) 0.0006(11) 0.0124(10) 0.0006(10)
C22 0.0366(17) 0.0381(17) 0.0279(15) 0.0067(14) 0.0134(13) 0.0016(13)
N22 0.0384(16) 0.075(2) 0.0331(15) 0.0246(15) 0.0190(12) 0.0182(14)
N23 0.0378(15) 0.0497(17) 0.0313(13) 0.0141(13) 0.0192(12) 0.0082(12)
C24 0.0304(17) 0.0310(16) 0.0315(16) -0.0019(12) 0.0130(13) -0.0038(12)
N24 0.0297(14) 0.0390(15) 0.0367(14) 0.0019(11) 0.0169(11) 0.0036(11)
C241 0.0301(17) 0.054(2) 0.0410(18) 0.0079(15) 0.0150(14) 0.0043(15)
C242 0.0366(19) 0.056(2) 0.065(2) 0.0061(17) 0.0264(17) 0.0050(18)
C243 0.060(2) 0.059(2) 0.072(3) 0.0125(19) 0.047(2) 0.008(2)
C244 0.050(2) 0.058(2) 0.056(2) 0.0078(18) 0.0371(18) 0.0099(18)
C25 0.0343(17) 0.0311(16) 0.0335(16) -0.0004(13) 0.0176(13) 0.0015(12)
N25A 0.048(2) 0.035(2) 0.041(2) -0.0024(14) 0.0255(19) 0.0000(15)
O25A 0.0395(16) 0.0413(16) 0.0514(16) 0.0032(12) 0.0186(12) 0.0148(12)
N25B 0.048(2) 0.035(2) 0.041(2) -0.0024(14) 0.0255(19) 0.0000(15)
O25B 0.0395(16) 0.0413(16) 0.0514(16) 0.0032(12) 0.0186(12) 0.0148(12)
C26 0.0322(16) 0.0263(15) 0.0302(15) 0.0006(12) 0.0134(13) 0.0020(12)
N26 0.0318(15) 0.0453(16) 0.0282(13) 0.0016(12) 0.0122(11) 0.0089(11)
C261 0.0340(18) 0.0475(19) 0.0325(16) 0.0018(15) 0.0123(13) 0.0057(14)
C262 0.0361(19) 0.059(2) 0.0427(19) -0.0014(17) 0.0065(15) 0.0124(16)
C263 0.060(2) 0.059(2) 0.0296(17) -0.0038(19) 0.0125(16) 0.0082(16)
C264 0.048(2) 0.055(2) 0.0319(17) 0.0040(17) 0.0184(15) 0.0112(15)
O1 0.0348(17) 0.105(3) 0.0509(19) -0.0032(16) 0.0124(13) 0.0390(17)
O2 0.040(8) 0.137(15) 0.056(8) -0.005(8) 0.015(6) -0.058(9)

loop_
_atom_type_symbol
_atom_type_description
_atom_type_scat_dispersion_real
_atom_type_scat_dispersion_imag
_atom_type_scat_source
C C 0.0033 0.0016 'International Tables Vol C Tables 4.2.6.8 and 6.1.1.4'
H H 0.0000 0.0000 'International Tables Vol C Tables 4.2.6.8 and 6.1.1.4'
N N 0.0061 0.0033 'International Tables Vol C Tables 4.2.6.8 and 6.1.1.4'
O O 0.0106 0.0060 'International Tables Vol C Tables 4.2.6.8 and 6.1.1.4'

loop_
_geom_angle_atom_site_label_1
_geom_angle_atom_site_label_2
_geom_angle_atom_site_label_3
_geom_angle
_geom_angle_publ_flag
C16 N11 C12 115.3(3) no
N12 C12 N13 115.9(3) no
N12 C12 N11 116.6(3) no
N13 C12 N11 127.5(3) no
C12 N12 H12A 120.0 no
C12 N12 H12B 120.0 no
H12A N12 H12B 120.0 no
C14 N13 C12 116.5(3) no
N13 C14 N14 117.4(3) no
N13 C14 C15 120.1(3) no
N14 C14 C15 122.5(3) no
C14 N14 C144 126.2(3) no
C14 N14 C141 120.9(3) no
C144 N14 C141 111.3(3) no
N14 C141 C142 103.5(3) no
N14 C141 H14A 111.1 no
C142 C141 H14A 111.1 no
N14 C141 H14B 111.1 no
C142 C141 H14B 111.1 no
H14A C141 H14B 109.0 no
C141 C142 C143 104.4(4) no
C141 C142 C14B 95.3(10) no
C143 C142 C14B 12.9(13) no
C141 C142 H14C 112.7 no
C143 C142 H14C 115.9 no
C14B C142 H14C 112.7 no
C141 C142 H14D 112.7 no
C143 C142 H14D 100.4 no
C14B C142 H14D 112.7 no
H14C C142 H14D 110.2 no
C144 C14B C142 103.8(5) no
C144 C14B H14F 111.0 no
C142 C14B H14F 111.0 no
C144 C14B H14E 111.0 no
C142 C14B H14E 111.0 no
H14F C14B H14E 109.0 no
C142 C143 C144 104.6(4) no
C142 C143 H14I 110.8 no
C144 C143 H14I 110.8 no
C142 C143 H14J 110.8 no
C144 C143 H14J 110.8 no
H14I C143 H14J 108.9 no
N14 C144 C143 103.2(3) no
N14 C144 C14B 95.4(9) no
C143 C144 C14B 12.9(13) no
N14 C144 H14H 112.7 no
C143 C144 H14H 100.0 no
C14B C144 H14H 112.7 no
N14 C144 H14G 112.7 no
C143 C144 H14G 117.5 no
C14B C144 H14G 112.7 no
H14H C144 H14G 110.2 no
N15B C15 N15A 27.6(6) no
N15B C15 C16 132.5(9) no
N15A C15 C16 115.4(3) no
N15B C15 C14 105.8(8) no
N15A C15 C14 129.6(3) no
C16 C15 C14 114.2(3) no
O15A N15A C15 118.7(3) no
O15B N15B C15 117.5(13) no
N16 C16 N11 117.0(3) no
N16 C16 C15 122.6(3) no
N11 C16 C15 120.4(3) no
C16 N16 C161 121.9(3) no
C16 N16 C164 126.7(3) no
C161 N16 C164 111.1(3) no
N16 C161 C162 103.4(3) no
N16 C161 H16A 111.1 no
C162 C161 H16A 111.1 no
N16 C161 H16B 111.1 no
C162 C161 H16B 111.1 no
H16A C161 H16B 109.0 no
C162 C163 C164 103.2(3) no
C162 C163 H16E 111.1 no
C164 C163 H16E 111.1 no
C162 C163 H16F 111.1 no
C164 C163 H16F 111.1 no
H16E C163 H16F 109.1 no
C163 C162 C161 104.0(3) no
C163 C162 H16D 111.0 no
C161 C162 H16D 111.0 no
C163 C162 H16C 111.0 no
C161 C162 H16C 111.0 no
H16D C162 H16C 109.0 no
N16 C164 C163 102.9(3) no
N16 C164 H16H 111.2 no
C163 C164 H16H 111.2 no
N16 C164 H16G 111.2 no
C163 C164 H16G 111.2 no
H16H C164 H16G 109.1 no
C26 N21 C22 115.8(2) no
N22 C22 N23 116.1(3) no
N22 C22 N21 116.4(3) no
N23 C22 N21 127.4(3) no
C22 N22 H22A 120.0 no
C22 N22 H22B 120.0 no
H22A N22 H22B 120.0 no
C24 N23 C22 116.7(3) no
N24 C24 N23 116.2(3) no
N24 C24 C25 123.2(3) no
N23 C24 C25 120.6(3) no
C24 N24 C244 127.5(3) no
C24 N24 C241 121.1(2) no
C244 N24 C241 111.4(3) no
N24 C241 C242 103.3(3) no
N24 C241 H24A 111.1 no
C242 C241 H24A 111.1 no
N24 C241 H24B 111.1 no
C242 C241 H24B 111.1 no
H24A C241 H24B 109.1 no
C243 C242 C241 103.1(3) no
C243 C242 H24D 111.1 no
C241 C242 H24D 111.1 no
C243 C242 H24C 111.1 no
C241 C242 H24C 111.1 no
H24D C242 H24C 109.1 no
C242 C243 C244 104.2(3) no
C242 C243 H24E 110.9 no
C244 C243 H24E 110.9 no
C242 C243 H24F 110.9 no
C244 C243 H24F 110.9 no
H24E C243 H24F 108.9 no
N24 C244 C243 103.0(3) no
N24 C244 H24H 111.2 no
C243 C244 H24H 111.2 no
N24 C244 H24G 111.2 no
C243 C244 H24G 111.2 no
H24H C244 H24G 109.1 no
N25B C25 N25A 24.1(13) no
N25B C25 C24 124.9(16) no
N25A C25 C24 114.7(3) no
N25B C25 C26 119.8(16) no
N25A C25 C26 128.6(3) no
C24 C25 C26 114.6(2) no
O25A N25A C25 118.9(3) no
O25B N25B C25 130(3) no
N26 C26 N21 116.8(3) no
N26 C26 C25 122.4(3) no
N21 C26 C25 120.8(3) no
C26 N26 C264 126.7(3) no
C26 N26 C261 121.4(2) no
C264 N26 C261 110.7(2) no
N26 C261 C262 104.2(3) no
N26 C261 H26A 110.9 no
C262 C261 H26A 110.9 no
N26 C261 H26B 110.9 no
C262 C261 H26B 110.9 no
H26A C261 H26B 108.9 no
C261 C262 C263 103.1(3) no
C261 C262 H26D 111.1 no
C263 C262 H26D 111.1 no
C261 C262 H26C 111.1 no
C263 C262 H26C 111.1 no
H26D C262 H26C 109.1 no
C262 C263 C264 103.0(3) no
C262 C263 H26E 111.2 no
C264 C263 H26E 111.2 no
C262 C263 H26F 111.2 no
C264 C263 H26F 111.2 no
H26E C263 H26F 109.1 no
N26 C264 C263 103.1(3) no
N26 C264 H26H 111.1 no
C263 C264 H26H 111.1 no
N26 C264 H26G 111.1 no
C263 C264 H26G 111.1 no
H26H C264 H26G 109.1 no
H11 O1 H12 105(4) no
H21 O2 H22 111.1(8) no

loop_
_geom_bond_atom_site_label_1
_geom_bond_atom_site_label_2
_geom_bond_distance
_geom_bond_publ_flag
N11 C16 1.343(4) no
N11 C12 1.349(4) no
C12 N12 1.330(4) no
C12 N13 1.344(4) no
N12 H12A 0.8800 no
N12 H12B 0.8800 no
N13 C14 1.317(4) no
C14 N14 1.327(4) no
C14 C15 1.450(4) no
N14 C144 1.471(4) no
N14 C141 1.473(4) no
C141 C142 1.498(6) no
C141 H14A 0.9900 no
C141 H14B 0.9900 no
C142 C143 1.499(5) no
C142 C14B 1.510(5) no
C142 H14C 0.9900 no
C142 H14D 0.9900 no
C14B C144 1.505(5) no
C14B H14F 0.9900 no
C14B H14E 0.9900 no
C143 C144 1.500(4) no
C143 H14I 0.9900 no
C143 H14J 0.9900 no
C144 H14H 0.9900 no
C144 H14G 0.9900 no
C15 N15B 1.326(5) no
C15 N15A 1.357(5) no
C15 C16 1.448(4) no
N15A O15A 1.273(4) no
N15B O15B 1.22(2) no
C16 N16 1.328(4) no
N16 C161 1.473(4) no
N16 C164 1.480(4) no
C161 C162 1.516(5) no
C161 H16A 0.9900 no
C161 H16B 0.9900 no
C163 C162 1.504(6) no
C163 C164 1.521(5) no
C163 H16E 0.9900 no
C163 H16F 0.9900 no
C162 H16D 0.9900 no
C162 H16C 0.9900 no
C164 H16H 0.9900 no
C164 H16G 0.9900 no
N21 C26 1.341(4) no
N21 C22 1.362(4) no
C22 N22 1.336(4) no
C22 N23 1.344(4) no
N22 H22A 0.8800 no
N22 H22B 0.8800 no
N23 C24 1.340(4) no
C24 N24 1.335(4) no
C24 C25 1.453(4) no
N24 C244 1.456(4) no
N24 C241 1.480(4) no
C241 C242 1.507(5) no
C241 H24A 0.9900 no
C241 H24B 0.9900 no
C242 C243 1.498(5) no
C242 H24D 0.9900 no
C242 H24C 0.9900 no
C243 C244 1.524(5) no
C243 H24E 0.9900 no
C243 H24F 0.9900 no
C244 H24H 0.9900 no
C244 H24G 0.9900 no
C25 N25B 1.334(5) no
C25 N25A 1.342(4) no
C25 C26 1.458(4) no
N25A O25A 1.262(3) no
N25B O25B 1.19(4) no
C26 N26 1.333(4) no
N26 C264 1.474(4) no
N26 C261 1.474(4) no
C261 C262 1.513(4) no
C261 H26A 0.9900 no
C261 H26B 0.9900 no
C262 C263 1.515(5) no
C262 H26D 0.9900 no
C262 H26C 0.9900 no
C263 C264 1.529(5) no
C263 H26E 0.9900 no
C263 H26F 0.9900 no
C264 H26H 0.9900 no
C264 H26G 0.9900 no
O1 H11 1.000(2) no
O1 H12 1.000(2) no
O2 H21 1.000(5) no
O2 H22 1.000(5) no

loop_
_geom_hbond_atom_site_label_D
_geom_hbond_atom_site_label_H
_geom_hbond_atom_site_label_A
_geom_hbond_site_symmetry_A
_geom_hbond_distance_DH
_geom_hbond_distance_HA
_geom_hbond_distance_DA
_geom_hbond_angle_DHA
_geom_hbond_publ_flag
N12 H12B N21 . 0.88 2.30 3.163(4) 166 y
N22 H22B N11 . 0.88 2.24 3.107(4) 169 y
N12 H12A O15A 3_575 0.88 2.33 3.059(4) 140 y
N22 H22A O1 . 0.88 2.02 2.870(4) 163 y
O1 H11 O15A 2_545 1.00 1.79 2.779(4) 171 y
O1 H11 N15A 2_545 1.00 2.29 3.184(5) 149 y
O1 H12 O25A 3_675 1.00 1.77 2.769(4) 176 y
O1 H12 N25A 3_675 1.00 2.24 3.109(5) 145 y

loop_
_geom_torsion_atom_site_label_1
_geom_torsion_atom_site_label_2
_geom_torsion_atom_site_label_3
_geom_torsion_atom_site_label_4
_geom_torsion
_geom_torsion_publ_flag
C16 N11 C12 N12 166.7(3) no
C16 N11 C12 N13 -16.3(5) no
N12 C12 N13 C14 -171.4(3) no
N11 C12 N13 C14 11.7(6) no
C12 N13 C14 N14 -169.8(3) no
C12 N13 C14 C15 10.9(5) no
N13 C14 N14 C144 162.8(3) no
C15 C14 N14 C144 -17.9(5) no
N13 C14 N14 C141 -1.3(5) no
C15 C14 N14 C141 178.0(3) no
C14 N14 C141 C142 176.6(4) no
C144 N14 C141 C142 10.3(5) no
N14 C141 C142 C143 -28.8(6) no
N14 C141 C142 C14B -38.0(8) no
C141 C142 C14B C144 55.4(16) no
C143 C142 C14B C144 -80.3(14) no
C141 C142 C143 C144 37.1(7) no
C14B C142 C143 C144 83.1(16) no
C14 N14 C144 C143 -153.2(5) no
C141 N14 C144 C143 12.2(6) no
C14 N14 C144 C14B -142.7(8) no
C141 N14 C144 C14B 22.6(9) no
C142 C143 C144 N14 -30.0(7) no
C142 C143 C144 C14B -83.7(16) no
C142 C14B C144 N14 -48.3(15) no
C142 C14B C144 C143 79.6(14) no
N13 C14 C15 N15B 127.8(9) no
N14 C14 C15 N15B -51.5(9) no
N13 C14 C15 N15A 143.7(4) no
N14 C14 C15 N15A -35.5(6) no
N13 C14 C15 C16 -25.8(4) no
N14 C14 C15 C16 154.9(3) no
N15B C15 N15A O15A 32.7(19) no
C16 C15 N15A O15A 167.4(3) no
C14 C15 N15A O15A -2.0(6) no
N15A C15 N15B O15B 43.7(14) no
C16 C15 N15B O15B -17(2) no
C14 C15 N15B O15B -163.4(13) no
C12 N11 C16 N16 178.3(3) no
C12 N11 C16 C15 -1.7(4) no
N15B C15 C16 N16 56.3(11) no
N15A C15 C16 N16 29.8(5) no
C14 C15 C16 N16 -159.1(3) no
N15B C15 C16 N11 -123.7(10) no
N15A C15 C16 N11 -150.3(3) no
C14 C15 C16 N11 20.8(4) no
N11 C16 N16 C161 0.3(5) no
C15 C16 N16 C161 -179.8(3) no
N11 C16 N16 C164 -172.2(3) no
C15 C16 N16 C164 7.7(5) no
C16 N16 C161 C162 177.1(4) no
C164 N16 C161 C162 -9.3(4) no
C164 C163 C162 C161 -39.8(5) no
N16 C161 C162 C163 30.2(4) no
C16 N16 C164 C163 158.3(4) no
C161 N16 C164 C163 -14.9(4) no
C162 C163 C164 N16 33.3(4) no
C26 N21 C22 N22 173.7(3) no
C26 N21 C22 N23 -11.0(5) no
N22 C22 N23 C24 -170.7(3) no
N21 C22 N23 C24 14.0(5) no
C22 N23 C24 N24 179.7(3) no
C22 N23 C24 C25 1.9(4) no
N23 C24 N24 C244 174.9(3) no
C25 C24 N24 C244 -7.3(5) no
N23 C24 N24 C241 -3.0(4) no
C25 C24 N24 C241 174.8(3) no
C24 N24 C241 C242 -167.9(3) no
C244 N24 C241 C242 13.9(4) no
N24 C241 C242 C243 -32.3(4) no
C241 C242 C243 C244 39.2(4) no
C24 N24 C244 C243 -168.1(3) no
C241 N24 C244 C243 10.0(4) no
C242 C243 C244 N24 -30.3(4) no
N24 C24 C25 N25B -5.5(17) no
N23 C24 C25 N25B 172.2(17) no
N24 C24 C25 N25A -30.7(4) no
N23 C24 C25 N25A 147.0(3) no
N24 C24 C25 C26 164.5(3) no
N23 C24 C25 C26 -17.8(4) no
N25B C25 N25A O25A 76(4) no
C24 C25 N25A O25A -162.8(3) no
C26 C25 N25A O25A -0.6(5) no
N25A C25 N25B O25B 41(3) no
C24 C25 N25B O25B -31(4) no
C26 C25 N25B O25B 160(3) no
C22 N21 C26 N26 171.6(3) no
C22 N21 C26 C25 -7.7(4) no
N25B C25 C26 N26 12.2(17) no
N25A C25 C26 N26 39.5(5) no
C24 C25 C26 N26 -158.3(3) no
N25B C25 C26 N21 -168.6(16) no
N25A C25 C26 N21 -141.3(3) no
C24 C25 C26 N21 20.9(4) no
N21 C26 N26 C264 -166.8(3) no
C25 C26 N26 C264 12.4(5) no
N21 C26 N26 C261 -0.1(4) no
C25 C26 N26 C261 179.1(3) no
C26 N26 C261 C262 -178.9(3) no
C264 N26 C261 C262 -10.3(4) no
N26 C261 C262 C263 31.1(4) no
C261 C262 C263 C264 -40.1(4) no
C26 N26 C264 C263 153.4(3) no
C261 N26 C264 C263 -14.5(4) no
C262 C263 C264 N26 33.4(4) no
